data_2311996
loop_
_publ_author_name
'Cigler, Andrew J.'
'Kaduk, James A.'

_publ_section_title
;
 Dilithium (citrate) crystals and their relatives.
;
_journal_issue 'Pt 10'
_journal_name_full 'Acta crystallographica. Section C, Structural chemistry'
_journal_page_first 1160
_journal_page_last 1170
_journal_paper_doi 10.1107/S2053229618012597
_journal_volume 74
_journal_year 2018
_chemical_formula_analytical 'C6 H6 K Li O7'
_chemical_formula_moiety 'Li K H C6 H5 O7'
_chemical_formula_structural 'Li K H C6 H5 O7'
_chemical_formula_sum 'C6 H6 K Li O7'
_chemical_formula_weight 236.15
_chemical_name_common 'lithium potassium hydrogen citrate'
_chemical_name_systematic 'lithium potassium hydrogen citrate'
_space_group_IT_number 2
_space_group_name_Hall '-P 1'
_space_group_name_H-M_alt 'P -1'
_symmetry_cell_setting triclinic
_symmetry_space_group_name_Hall '-P 1'
_symmetry_space_group_name_H-M 'P -1'
_audit_creation_date 2017-04-21T12:56
_audit_creation_method 'from EXP file using GSAS2CIF'
_audit_update_record
;
2017-04-21T12:56  Initial CIF as created by GSAS2CIF

2017-05-11 # Formatted by publCIF
;
_cell_angle_alpha 93.054(7)
_cell_angle_beta 102.747(8)
_cell_angle_gamma 96.054(4)
_cell_formula_units_Z 2
_cell_length_a 6.2771(6)
_cell_length_b 6.3166(6)
_cell_length_c 10.8323(6)
_cell_measurement_temperature 300
_cell_volume 415.28(6)
_computing_structure_refinement GSAS
_computing_structure_solution FOX
_diffrn_ambient_temperature 300
_diffrn_detector 'Si strip'
_diffrn_detector_type Xcelerator
_diffrn_measurement_device_type 'Panalytical Empyrean'
_diffrn_radiation_polarisn_ratio 0.5
_diffrn_radiation_probe x-ray
_diffrn_source 'sealed X-ray tube'
_diffrn_source_target Mo
_diffrn_source_type 'PANalytical Empyrean'
_exptl_absorpt_coefficient_mu 0.287
_exptl_absorpt_correction_T_max 1.00000
_exptl_absorpt_correction_T_min 1.00000
_exptl_absorpt_process_details
;   GSAS Absorption/surface roughness correction: function number 0
 No correction is applied.
;
_exptl_crystal_density_diffrn 1.889
_pd_block_id 2017-04-21T12:56|KADU1672|James_A._Kaduk|nccpan
_pd_calc_method 'Rietveld Refinement'
_pd_char_colour white
_pd_meas_2theta_range_inc 0.01671
_pd_meas_2theta_range_max 49.98834
_pd_meas_2theta_range_min 1.0084
_pd_meas_number_of_points 2932
_pd_meas_scan_method step
_pd_phase_name 'Li K H (C6 H5 O7)'
_pd_prep_temperature 448
_pd_proc_2theta_range_inc 0.01671
_pd_proc_2theta_range_max 49.98834
_pd_proc_2theta_range_min 1.0084
_pd_proc_info_datetime 2017-04-21T12:56:47
_pd_proc_ls_background_function
;   GSAS Background function number 1 with  2 terms.
 Shifted Chebyshev function of 1st kind
      1:    2068.24     2:   -920.710    
;
_pd_proc_ls_peak_cutoff 0.01000
_pd_proc_ls_profile_function
;
 CW Profile function number 4 with  27 terms
 Pseudovoigt profile coefficients as parameterized in
 P. Thompson, D.E. Cox & J.B. Hastings (1987). J. Appl. Cryst.,20,79-83.
 Asymmetry correction of L.W. Finger, D.E. Cox & A. P. Jephcoat (1994).
 J. Appl. Cryst.,27,892-900.
 Microstrain broadening by P.W. Stephens,  (1999). J. Appl. Cryst.,32,281-289.
 #1(GU)   =  186.900 #2(GV)   =    0.000 #3(GW)   =    0.100
 #4(GP)   =    0.000 #5(LX)   =    2.749 #6(ptec) =     0.00
 #7(trns) =     0.00 #8(shft) =   0.0000 #9(sfec) =     0.00
 #10(S/L) =   0.0157 #11(H/L) =   0.0160 #12(eta) =   1.0000
 Peak tails are ignored  where the intensity is below 0.0100 times the peak
   Aniso. broadening axis   0.0   0.0   1.0
;
_pd_proc_ls_prof_R_factor 0.0313
_pd_proc_ls_prof_wR_expected 0.0180
_pd_proc_ls_prof_wR_factor 0.0419
_pd_proc_number_of_points 2932
_pd_spec_mounting 'glass capillary'
_pd_spec_mount_mode transmission
_pd_spec_shape cylinder
_pd_spec_size_axial 12
_pd_spec_size_equat 1
_pd_spec_size_thick 1
_refine_ls_goodness_of_fit_all 2.36
_refine_ls_hydrogen_treatment refU
_refine_ls_matrix_type full
_refine_ls_number_parameters 64
_refine_ls_number_restraints 29
_refine_ls_R_Fsqd_factor 0.07603
_refine_ls_shift/su_max 0.03
_refine_ls_shift/su_mean 0.01
_refine_ls_weighting_scheme sigma
_reflns_d_resolution_high 0.840
_reflns_d_resolution_low 10.532
_reflns_limit_h_max 7
_reflns_limit_h_min 0
_reflns_limit_k_max 7
_reflns_limit_k_min -7
_reflns_limit_l_max 12
_reflns_limit_l_min -12
_reflns_number_total 2915
_cod_data_source_file ov3116sup6.cif
_cod_data_source_block KADU1672_publ
_cod_original_cell_volume 415.276(28)
_cod_database_code 2311996
_publcif_datablock.id {c2128fc3-3fdb-45db-93d6-8eabde42106f}

_gsas_exptl_extinct_corr_t_min 1.00000
_gsas_exptl_extinct_corr_t_max 1.00000
_publcif_info_exptl_table_max_cols 4
_publcif_info_exptl_table_use_headnotes n

loop_
_symmetry_equiv_pos_site_id
_symmetry_equiv_pos_as_xyz
1 +x,+y,+z
-1 -x,-y,-z

loop_
_atom_site_type_symbol
_atom_site_label
_atom_site_fract_x
_atom_site_fract_y
_atom_site_fract_z
_atom_site_occupancy
_atom_site_thermal_displace_type
_atom_site_U_iso_or_equiv
_atom_site_symmetry_multiplicity
C C1 1.147(4) 0.5246(30) 0.2953(12) 1.0 Uiso 0.0314(18) 2
C C2 1.0136(32) 0.6731(35) 0.3511(15) 1.0 Uiso 0.03 2
C C3 0.8182(28) 0.7611(27) 0.2655(14) 1.0 Uiso 0.03 2
C C4 0.7594(33) 0.9418(29) 0.3484(17) 1.0 Uiso 0.03 2
C C5 0.5484(33) 1.0361(29) 0.2995(13) 1.0 Uiso 0.0314(18) 2
C C6 0.8622(32) 0.8384(32) 0.1391(15) 1.0 Uiso 0.0314(18) 2
H H7 1.13190 0.81560 0.40313 1.0 Uiso 0.039 2
H H8 0.93721 0.58925 0.42437 1.0 Uiso 0.039 2
H H9 0.90080 1.07689 0.36696 1.0 Uiso 0.039 2
H H10 0.74378 0.88156 0.44373 1.0 Uiso 0.039 2
O O11 1.2366(24) 0.4012(21) 0.3730(12) 1.0 Uiso 0.0314(18) 2
O O12 1.1229(21) 0.4585(24) 0.1807(12) 1.0 Uiso 0.0314(18) 2
O O13 0.5356(23) 1.1983(20) 0.3698(13) 1.0 Uiso 0.0314(18) 2
O O14 0.4907(22) 1.0730(23) 0.1836(13) 1.0 Uiso 0.0314(18) 2
O O15 0.9946(22) 1.0102(21) 0.1513(12) 1.0 Uiso 0.0314(18) 2
O O16 0.7394(21) 0.7476(23) 0.0415(12) 1.0 Uiso 0.0314(18) 2
O O17 0.6521(23) 0.5852(20) 0.2194(11) 1.0 Uiso 0.0314(18) 2
H H18 0.63366 0.47917 0.30029 1.0 Uiso 0.0408(24) 2
K K19 0.2984(10) 0.7117(10) 0.0046(6) 1.0 Uiso 0.0428(20) 2
Li Li20 1.240(7) 1.193(6) 0.122(4) 1.0 Uiso 0.04 2
H H21 1.34037 0.31342 0.37103 1.0 Uiso 0.025 2

loop_
_atom_type_symbol
_atom_type_number_in_cell
_atom_type_scat_dispersion_real
_atom_type_scat_dispersion_imag
_atom_type_scat_Cromer_Mann_a1
_atom_type_scat_Cromer_Mann_a2
_atom_type_scat_Cromer_Mann_a3
_atom_type_scat_Cromer_Mann_a4
_atom_type_scat_Cromer_Mann_b1
_atom_type_scat_Cromer_Mann_b2
_atom_type_scat_Cromer_Mann_b3
_atom_type_scat_Cromer_Mann_b4
_atom_type_scat_Cromer_Mann_c
_atom_type_scat_source
C 12.0 0.000 0.000 2.31000 20.8439 1.02000 10.2075 1.58860 0.56870 0.86500 51.6512 0.21560 International_Tables_Vol_C
H 12.0 0.000 0.000 0.49300 10.5109 0.32291 26.1257 0.14019 3.14236 0.04081 57.7997 0.00304 International_Tables_Vol_C
O 14.0 0.000 0.000 3.04850 13.2771 2.28680 5.70110 1.54630 0.32390 0.86700 32.9089 0.25080 International_Tables_Vol_C
K 2.0 0.000 0.000 8.21860 12.7949 7.43980 0.77480 1.05190 213.187 0.86590 41.6841 1.42280 International_Tables_Vol_C
Si 0.0 0.000 0.000 6.29150 2.43860 3.03530 32.3337 1.98910 0.67850 1.54100 81.6937 1.14070 International_Tables_Vol_C
Li 2.0 0.000 0.000 1.12820 3.95460 0.75080 1.05240 0.61750 85.3905 0.46530 168.261 0.03770 International_Tables_Vol_C

loop_
_diffrn_radiation_wavelength
_diffrn_radiation_wavelength_wt
_diffrn_radiation_type
_diffrn_radiation_wavelength_id
0.709237 1.000 K\a~1~ 1
0.713647 0.500 K\a~2~ 2

loop_
_geom_angle_atom_site_label_1
_geom_angle_atom_site_label_2
_geom_angle_atom_site_label_3
_geom_angle
_geom_angle_site_symmetry_1
_geom_angle_site_symmetry_3
_geom_angle_publ_flag
C2 C1 O11 113.4(15) 1_555 1_555 n
C2 C1 O12 127.9(13) 1_555 1_555 n
O11 C1 O12 114.0(15) 1_555 1_555 n
C1 C2 C3 120.6(15) 1_555 1_555 n
C2 C3 C4 105.2(12) 1_555 1_555 n
C2 C3 C6 114.8(16) 1_555 1_555 n
C2 C3 O17 107.3(15) 1_555 1_555 n
C4 C3 C6 112.0(15) 1_555 1_555 n
C4 C3 O17 117.1(15) 1_555 1_555 n
C6 C3 O17 100.8(10) 1_555 1_555 n
C3 C4 C5 118.2(14) 1_555 1_555 n
C4 C5 O13 110.9(15) 1_555 1_555 n
C4 C5 O14 120.6(16) 1_555 1_555 n
O13 C5 O14 110.0(17) 1_555 1_555 n
C3 C6 O15 114.5(11) 1_555 1_555 n
C3 C6 O16 115.7(12) 1_555 1_555 n
O15 C6 O16 128.6(16) 1_555 1_555 n
C1 O11 H21 132.8(16) 1_555 1_555 n
C1 O12 K19 121.7(16) 1_555 1_655 n
C1 O12 K19 127.6(15) 1_555 -1_665 n
C1 O12 Li20 124.4(16) 1_555 -1_766 n
K19 O12 K19 95.3(5) 1_655 -1_665 n
K19 O12 Li20 92.3(14) 1_655 -1_766 n
K19 O12 Li20 85.3(13) -1_665 -1_766 n
C5 O13 H21 128.3(16) 1_555 1_465 n
C5 O14 K19 117.0(13) 1_555 1_555 n
C5 O14 K19 136.4(15) 1_555 -1_675 n
C5 O14 Li20 121.9(19) 1_555 -1_676 n
K19 O14 K19 92.3(5) 1_555 -1_675 n
K19 O14 Li20 86.4(13) 1_555 -1_676 n
K19 O14 Li20 89.4(16) -1_675 -1_676 n
C6 O15 K19 99.9(13) 1_555 -1_675 n
C6 O15 Li20 155.7(15) 1_555 -1_776 n
K19 O15 Li20 87.4(15) -1_675 -1_776 n
C6 O16 K19 122.0(16) 1_555 1_555 n
C6 O16 K19 120.4(15) 1_555 -1_665 n
C6 O16 Li20 124.2(15) 1_555 1_554 n
K19 O16 K19 88.0(4) 1_555 -1_665 n
K19 O16 Li20 98.2(16) 1_555 1_554 n
K19 O16 Li20 95.7(15) -1_665 1_554 n
C3 O17 H18 110.0(12) 1_555 1_555 n
C3 O17 K19 110.5(10) 1_555 1_555 n
C3 O17 K19 118.3(11) 1_555 -1_665 n
H18 O17 K19 129.2(9) 1_555 1_555 n
H18 O17 K19 106.9(8) 1_555 -1_665 n
K19 O17 K19 78.73(30) 1_555 -1_665 n
O12 K19 O12 84.7(5) 1_455 -1_665 n
O12 K19 O14 96.3(5) 1_455 1_555 n
O12 K19 O14 172.8(4) 1_455 -1_675 n
O12 K19 O15 118.2(4) 1_455 -1_675 n
O12 K19 O16 114.5(5) 1_455 1_555 n
O12 K19 O16 62.8(4) 1_455 -1_665 n
O12 K19 O17 66.7(4) 1_455 1_555 n
O12 K19 O17 108.9(4) 1_455 -1_665 n
O12 K19 O14 141.09(22) -1_665 1_555 n
O12 K19 O14 95.9(5) -1_665 -1_675 n
O12 K19 O15 56.6(4) -1_665 -1_675 n
O12 K19 O16 143.4(4) -1_665 1_555 n
O12 K19 O16 68.5(4) -1_665 -1_665 n
O12 K19 O17 142.7(4) -1_665 1_555 n
O12 K19 O17 64.6(4) -1_665 -1_665 n
O14 K19 O14 87.7(5) 1_555 -1_675 n
O14 K19 O15 90.0(4) 1_555 -1_675 n
O14 K19 O16 70.6(5) 1_555 1_555 n
O14 K19 O16 145.1(4) 1_555 -1_665 n
O14 K19 O17 68.9(5) 1_555 1_555 n
O14 K19 O17 146.9(4) 1_555 -1_665 n
O14 K19 O15 67.58(32) -1_675 -1_675 n
O14 K19 O16 61.3(4) -1_675 1_555 n
O14 K19 O16 110.7(4) -1_675 -1_665 n
O14 K19 O17 109.5(4) -1_675 1_555 n
O14 K19 O17 65.2(4) -1_675 -1_665 n
O15 K19 O16 125.4(5) -1_675 1_555 n
O15 K19 O16 124.0(5) -1_675 -1_665 n
O15 K19 O17 158.9(4) -1_675 1_555 n
O15 K19 O17 96.2(4) -1_675 -1_665 n
O16 K19 O16 92.0(4) 1_555 -1_665 n
O16 K19 O17 48.35(31) 1_555 1_555 n
O16 K19 O17 79.4(4) 1_555 -1_665 n
O16 K19 O17 76.9(4) -1_665 1_555 n
O16 K19 O17 46.69(30) -1_665 -1_665 n
O17 K19 O17 101.27(30) 1_555 -1_665 n
O12 Li20 O14 132.0(20) -1_766 -1_676 n
O12 Li20 O15 92.1(22) -1_766 -1_776 n
O12 Li20 O16 101.5(23) -1_766 1_556 n
O14 Li20 O15 108.1(21) -1_676 -1_776 n
O14 Li20 O16 103.7(26) -1_676 1_556 n
O15 Li20 O16 121.3(22) -1_776 1_556 n
O11 H21 O13 171.3(11) 1_555 1_645 n

loop_
_geom_bond_atom_site_label_1
_geom_bond_atom_site_label_2
_geom_bond_distance
_geom_bond_site_symmetry_2
_geom_bond_publ_flag
C1 C2 1.5098(23) 1_555 n
C1 O11 1.258(7) 1_555 n
C1 O12 1.260(7) 1_555 n
C2 C1 1.5098(23) 1_555 n
C2 C3 1.5396(23) 1_555 n
C3 C2 1.5396(23) 1_555 n
C3 C4 1.5396(23) 1_555 n
C3 C6 1.5492(23) 1_555 n
C3 O17 1.427(7) 1_555 n
C4 C3 1.5396(23) 1_555 n
C4 C5 1.5098(23) 1_555 n
C5 C4 1.5098(23) 1_555 n
C5 H9 2.089(19) 1_555 n
C5 O13 1.264(7) 1_555 n
C5 O14 1.268(7) 1_555 n
C6 C3 1.5492(23) 1_555 n
C6 O15 1.277(6) 1_555 n
C6 O16 1.234(10) 1_555 n
O11 C1 1.258(7) 1_555 n
O11 O12 2.111(17) 1_555 n
O11 H21 0.902(12) 1_555 n
O12 C1 1.260(7) 1_555 n
O12 O11 2.111(17) 1_555 n
O12 K19 2.880(14) 1_655 n
O12 K19 3.001(13) -1_665 n
O12 Li20 2.03(4) -1_766 n
O13 C5 1.264(7) 1_555 n
O13 O14 2.074(21) 1_555 n
O13 H21 1.492(13) 1_465 n
O14 C5 1.268(7) 1_555 n
O14 O13 2.074(21) 1_555 n
O14 K19 2.888(12) 1_555 n
O14 K19 2.978(14) -1_675 n
O14 Li20 1.83(4) -1_676 n
O15 C6 1.277(6) 1_555 n
O15 K19 3.391(11) 1_655 n
O15 K19 2.991(14) -1_675 n
O15 Li20 1.92(4) -1_776 n
O16 C6 1.234(10) 1_555 n
O16 K19 2.691(13) 1_555 n
O16 K19 3.647(13) 1_655 n
O16 K19 2.893(16) -1_665 n
O16 K19 3.503(14) -1_675 n
O16 Li20 1.86(4) 1_554 n
O17 C3 1.427(7) 1_555 n
O17 H18 1.150(10) 1_555 n
O17 K19 3.045(14) 1_555 n
O17 K19 3.077(13) -1_665 n
H18 O17 1.150(10) 1_555 n
K19 O12 2.880(14) 1_455 n
K19 O12 3.001(13) -1_665 n
K19 O14 2.888(12) 1_555 n
K19 O14 2.978(14) -1_675 n
K19 O15 3.391(11) 1_455 n
K19 O15 2.991(14) -1_675 n
K19 O16 3.647(13) 1_455 n
K19 O16 2.691(13) 1_555 n
K19 O16 2.893(16) -1_665 n
K19 O16 3.503(14) -1_675 n
K19 O17 3.045(14) 1_555 n
K19 O17 3.077(13) -1_665 n
Li20 O12 2.03(4) -1_766 n
Li20 O14 1.83(4) -1_676 n
Li20 O15 1.92(4) -1_776 n
Li20 O16 1.86(4) 1_556 n
H21 O11 0.902(12) 1_555 n
H21 O13 1.492(13) 1_645 n

loop_
_publcif_info_datablock.id
_publcif_info_datablock.publ_exptl
_publcif_info_datablock.publ_geom
_publcif_info_datablock.structure
{c2128fc3-3fdb-45db-93d6-8eabde42106f} y y y

loop_
_publcif_info_cif.paper_type
CE

loop_
_publcif_info_tables.block_id
_publcif_info_tables.reference_item
{c2128fc3-3fdb-45db-93d6-8eabde42106f} '_publcif_info_datablock.publ_exptl'
